data_7234550
loop_
_publ_author_name
'Martin Ipuy'
'Yuan-Yuan Liao'
'Erwann Jeanneau'
'Patrice L. Baldeck'
'Yann Bretonniere'
'Chantal Andraud'

_publ_section_title
;
 Solid state red biphotonic excited emission from small dipolar
 fluorophores
;
_journal_name_full 'Journal of Materials Chemistry C'
_journal_page_first 766
_journal_page_last 779
_journal_paper_doi 10.1039/C5TC03465E
_journal_volume 4
_journal_year 2016
_chemical_absolute_configuration .
_chemical_formula_moiety 'C20 H17 N3 O3'
_chemical_formula_sum 'C20 H17 N3 O3'
_chemical_formula_weight 347.37
_space_group_IT_number 62
_space_group_name_Hall '-P 2ac 2n'
_space_group_name_H-M_alt 'P n m a'
_symmetry_cell_setting orthorhombic
_symmetry_space_group_name_Hall '-P 2ac 2n'
_symmetry_space_group_name_H-M 'P n m a'
_atom_sites_solution_hydrogens difmap
_atom_sites_solution_primary direct
_cell_angle_alpha 90
_cell_angle_beta 90
_cell_angle_gamma 90
_cell_formula_units_Z 4
_cell_length_a 17.1210(10)
_cell_length_b 6.9428(5)
_cell_length_c 15.4460(10)
_cell_measurement_reflns_used 5414
_cell_measurement_temperature 150
_cell_measurement_theta_max 66.9540
_cell_measurement_theta_min 5.1410
_cell_volume 1836.0(2)
_computing_cell_refinement
;
CrysAlisPro, Agilent Technologies,
Version 1.171.36.28 (release 01-02-2013 CrysAlis171 .NET)
(compiled Feb  1 2013,16:14:44)
;
_computing_data_collection
;
CrysAlisPro, Agilent Technologies,
Version 1.171.36.28 (release 01-02-2013 CrysAlis171 .NET)
(compiled Feb  1 2013,16:14:44)
;
_computing_data_reduction
;
CrysAlisPro, Agilent Technologies,
Version 1.171.36.28 (release 01-02-2013 CrysAlis171 .NET)
(compiled Feb  1 2013,16:14:44)
;
_computing_molecular_graphics 'CAMERON (Watkin et al., 1996)'
_computing_publication_material 'CRYSTALS (Betteridge et al., 2003)'
_computing_structure_refinement 'CRYSTALS (Betteridge et al., 2003)'
_computing_structure_solution 'SIR97 (Altomare et al., 1999)'
_diffrn_ambient_temperature 150
_diffrn_detector_area_resol_mean 10.4678
_diffrn_measured_fraction_theta_full 0.994
_diffrn_measured_fraction_theta_max 0.994
_diffrn_measurement_device_type 'Xcalibur, Atlas, Gemini ultra'
_diffrn_measurement_method \w
_diffrn_radiation_monochromator mirror
_diffrn_radiation_source 'Enhance Ultra (Cu) X-ray Source'
_diffrn_radiation_type 'Cu K\a'
_diffrn_radiation_wavelength 1.5418
_diffrn_reflns_av_R_equivalents 0.063
_diffrn_reflns_limit_h_max 20
_diffrn_reflns_limit_h_min -20
_diffrn_reflns_limit_k_max 7
_diffrn_reflns_limit_k_min -8
_diffrn_reflns_limit_l_max 17
_diffrn_reflns_limit_l_min -18
_diffrn_reflns_number 11309
_diffrn_reflns_theta_full 67.001
_diffrn_reflns_theta_max 67.001
_diffrn_reflns_theta_min 3.854
_diffrn_standards_interval_count .
_diffrn_standards_interval_time .
_diffrn_standards_number 0
_exptl_absorpt_coefficient_mu 0.706
_exptl_absorpt_correction_T_max 0.903
_exptl_absorpt_correction_T_min 0.762
_exptl_absorpt_correction_type analytical
_exptl_absorpt_process_details
;
CrysAlisPro, Agilent Technologies,
Version 1.171.36.28 (release 01-02-2013 CrysAlis171 .NET)
(compiled Feb  1 2013,16:14:44)
Analytical numeric absorption correction using a multifaceted crystal
			model based on expressions derived by R.C. Clark & J.S. Reid.
(Clark, R. C. & Reid, J. S. (1995). Acta Cryst. A51, 887-897)
;
_exptl_crystal_colour red
_exptl_crystal_density_diffrn 1.257
_exptl_crystal_density_method 'not measured'
_exptl_crystal_description plate
_exptl_crystal_F_000 728
_exptl_crystal_preparation Luminescent
_exptl_crystal_size_max 0.553
_exptl_crystal_size_mid 0.325
_exptl_crystal_size_min 0.144
_refine_diff_density_max 0.25
_refine_diff_density_min -0.17
_refine_ls_extinction_coef 114(3)
_refine_ls_extinction_method 'Larson (1970), Equation 22'
_refine_ls_goodness_of_fit_ref 1.0111
_refine_ls_hydrogen_treatment constr
_refine_ls_matrix_type full
_refine_ls_number_parameters 162
_refine_ls_number_reflns 1761
_refine_ls_number_restraints 14
_refine_ls_R_factor_all 0.0422
_refine_ls_R_factor_gt 0.0392
_refine_ls_shift/su_max 0.0006934
_refine_ls_shift/su_mean 0.0000383
_refine_ls_structure_factor_coef Fsqd
_refine_ls_weighting_details
;
 Method, part 1, Chebychev polynomial, (Watkin, 1994, Prince, 1982) 
 [weight] = 1.0/[A~0~*T~0~(x)+A~1~*T~1~(x) ... +A~n-1~]*T~n-1~(x)] 
 where A~i~ are the Chebychev coefficients listed below and x= Fcalc/Fmax 
 Method = Robust Weighting (Prince, 1982) 
 W = [weight] * [1-(deltaF/6*sigmaF)^2^]^2^ 
 A~i~ are: 
 0.152E+04 0.257E+04 0.157E+04 646. 143. 
;
_refine_ls_weighting_scheme calc
_refine_ls_wR_factor_all 0.1128
_refine_ls_wR_factor_gt 0.1081
_refine_ls_wR_factor_ref 0.1128
_reflns_limit_h_max 20
_reflns_limit_h_min 0
_reflns_limit_k_max 8
_reflns_limit_k_min 0
_reflns_limit_l_max 18
_reflns_limit_l_min 0
_reflns_number_gt 1599
_reflns_number_total 1772
_reflns_threshold_expression I>2.0\s(I)
_oxford_diffrn_Wilson_B_factor 2.19
_oxford_diffrn_Wilson_scale 0.08
_oxford_refine_ls_r_factor_ref 0.0422
_oxford_refine_ls_scale 4.05(11)
_oxford_reflns_number_all 1761
_oxford_reflns_threshold_expression_ref I>-10.0\s(I)
_cod_data_source_file J-Mater-Chem-C-2016-4-766.cif
_cod_data_source_block 6
_cod_original_sg_symbol_H-M 'P n m a '
_cod_database_code 7234550

loop_
_symmetry_equiv_pos_as_xyz
x,y,z
-x,-y,-z
-x+1/2,y+1/2,z+1/2
x+1/2,-y+1/2,-z+1/2
-x+1/2,-y,z+1/2
x+1/2,y,-z+1/2
-x,y+1/2,-z
x,-y+1/2,z

loop_
_atom_site_label
_atom_site_type_symbol
_atom_site_fract_x
_atom_site_fract_y
_atom_site_fract_z
_atom_site_U_iso_or_equiv
_atom_site_occupancy
_atom_site_adp_type
_atom_site_refinement_flags_posn
_atom_site_refinement_flags_adp
_atom_site_refinement_flags_occupancy
_atom_site_disorder_assembly
_atom_site_disorder_group
_atom_site_attached_hydrogens
O1 O 0.54692(6) 0.2500 0.72805(7) 0.0311 1.0000 Uani S T . . . .
C2 C 0.47402(9) 0.2500 0.67611(11) 0.0277 1.0000 Uani S T . . . .
C3 C 0.42911(7) 0.06902(18) 0.70079(8) 0.0347 1.0000 Uani . . . . . .
H31 H 0.3790 0.0682 0.6693 0.0508 1.0000 Uiso R . . . . .
H33 H 0.4579 -0.0456 0.6854 0.0519 1.0000 Uiso R . . . . .
H32 H 0.4182 0.0710 0.7616 0.0510 1.0000 Uiso R . . . . .
C4 C 0.50469(10) 0.2500 0.58430(10) 0.0257 1.0000 Uani S T . . . .
C5 C 0.46144(9) 0.250000(7) 0.50485(11) 0.0285 1.0000 Uani S T . . . .
C6 C 0.38363(10) 0.250000(7) 0.49438(11) 0.0283 1.0000 Uani S T . . . .
C7 C 0.34429(10) 0.2500 0.40987(10) 0.0271 1.0000 Uani S T . . . .
C8 C 0.38568(10) 0.250000(7) 0.33229(11) 0.0294 1.0000 Uani S T . . . .
C9 C 0.34619(10) 0.2500 0.25320(11) 0.0293 1.0000 Uani S T . . . .
O10 O 0.39265(7) 0.2500 0.18178(8) 0.0418 1.0000 Uani S T . . . .
C11 C 0.35584(12) 0.250000(7) 0.09847(11) 0.0406 1.0000 Uani S T . . . .
H113 H 0.3974 0.2500 0.0565 0.0610 1.0000 Uiso RS . . . . .
H112 H 0.3244 0.1350 0.0919 0.0603 1.0000 Uiso R . . . . .
C12 C 0.26522(10) 0.250000(7) 0.25152(11) 0.0287 1.0000 Uani S T . . . .
C13 C 0.22412(10) 0.2500 0.33006(11) 0.0275 1.0000 Uani S T . . . .
C14 C 0.26260(10) 0.250000(7) 0.40915(11) 0.0285 1.0000 Uani S T . . . .
H141 H 0.2341 0.2500 0.4612 0.0346 1.0000 Uiso RS . . . . .
O15 O 0.14510(7) 0.2500 0.32177(8) 0.0357 1.0000 Uani S T . . . .
C16 C 0.09973(11) 0.250000(7) 0.39949(14) 0.0472 1.0000 Uani S T . . . .
H162 H 0.0450 0.2500 0.3820 0.0697 1.0000 Uiso RS . . . . .
H163 H 0.1121 0.3666 0.4334 0.0703 1.0000 Uiso R . . . . .
H121 H 0.2378 0.2500 0.1983 0.0348 1.0000 Uiso RS . . . . .
H81 H 0.4409 0.2500 0.3303 0.0356 1.0000 Uiso RS . . . . .
H61 H 0.3503 0.2500 0.5448 0.0341 1.0000 Uiso RS . . . . .
H51 H 0.4930 0.2500 0.4535 0.0350 1.0000 Uiso RS . . . . .
C17 C 0.58414(10) 0.2500 0.58738(10) 0.0255 1.0000 Uani S T . . . .
C18 C 0.60942(10) 0.2500 0.67686(10) 0.0257 1.0000 Uani S T . . . .
C19 C 0.68327(10) 0.2500 0.71012(10) 0.0284 1.0000 Uani S T . . . .
C20 C 0.69587(10) 0.2500 0.80141(12) 0.0346 1.0000 Uani S T . . . .
N21 N 0.70891(11) 0.2500 0.87420(11) 0.0508 1.0000 Uani S T . . . .
C22 C 0.75106(10) 0.2500 0.65648(11) 0.0308 1.0000 Uani S T . . . .
N23 N 0.80748(9) 0.2500 0.61646(11) 0.0427 1.0000 Uani S T . . . .
C24 C 0.63295(9) 0.2500 0.51247(11) 0.0290 1.0000 Uani S T . . . .
N25 N 0.66693(9) 0.2500 0.44903(10) 0.0421 1.0000 Uani S T . . . .

loop_
_atom_site_aniso_label
_atom_site_aniso_U_11
_atom_site_aniso_U_22
_atom_site_aniso_U_33
_atom_site_aniso_U_23
_atom_site_aniso_U_13
_atom_site_aniso_U_12
O1 0.0234(6) 0.0468(7) 0.0231(6) 0.0000 -0.0018(4) 0.0000
C2 0.0204(8) 0.0382(9) 0.0244(8) 0.0000 -0.0007(6) 0.0000
C3 0.0307(6) 0.0376(7) 0.0358(6) 0.0036(5) 0.0040(5) -0.0012(5)
C4 0.0245(8) 0.0281(8) 0.0245(8) 0.0000 -0.0015(6) 0.0000
C5 0.0248(8) 0.0358(9) 0.0248(8) 0.0000 -0.0023(7) 0.0000
C6 0.0262(9) 0.0316(8) 0.0272(8) 0.0000 -0.0016(7) 0.0000
C7 0.0265(8) 0.0269(8) 0.0279(9) 0.0000 -0.0038(6) 0.0000
C8 0.0209(8) 0.0353(9) 0.0320(9) 0.0000 -0.0024(6) 0.0000
C9 0.0270(9) 0.0340(8) 0.0270(8) 0.0000 0.0002(7) 0.0000
O10 0.0277(7) 0.0700(9) 0.0277(7) 0.0000 0.0002(5) 0.0000
C11 0.0370(10) 0.0592(12) 0.0255(9) 0.0000 -0.0015(7) 0.0000
C12 0.0266(9) 0.0320(8) 0.0275(8) 0.0000 -0.0067(7) 0.0000
C13 0.0240(9) 0.0276(8) 0.0310(8) 0.0000 -0.0045(7) 0.0000
C14 0.0258(9) 0.0318(8) 0.0278(9) 0.0000 -0.0006(6) 0.0000
O15 0.0214(6) 0.0511(8) 0.0346(7) 0.0000 -0.0034(5) 0.0000
C16 0.0234(9) 0.0749(14) 0.0433(10) 0.0000 0.0028(8) 0.0000
C17 0.0240(8) 0.0296(8) 0.0230(8) 0.0000 -0.0005(6) 0.0000
C18 0.0255(9) 0.0285(8) 0.0232(8) 0.0000 -0.0004(6) 0.0000
C19 0.0276(8) 0.0300(8) 0.0275(8) 0.0000 -0.0059(7) 0.0000
C20 0.0302(9) 0.0402(10) 0.0335(10) 0.0000 -0.0080(7) 0.0000
N21 0.0546(11) 0.0634(11) 0.0345(10) 0.0000 -0.0168(8) 0.0000
C22 0.0249(9) 0.0334(9) 0.0341(9) 0.0000 -0.0088(7) 0.0000
N23 0.0281(8) 0.0536(10) 0.0464(9) 0.0000 -0.0025(7) 0.0000
C24 0.0219(8) 0.0376(9) 0.0275(9) 0.0000 -0.0018(7) 0.0000
N25 0.0295(8) 0.0659(11) 0.0308(8) 0.0000 0.0017(7) 0.0000

loop_
_atom_type_symbol
_atom_type_scat_dispersion_real
_atom_type_scat_dispersion_imag
_atom_type_scat_Cromer_Mann_a1
_atom_type_scat_Cromer_Mann_b1
_atom_type_scat_Cromer_Mann_a2
_atom_type_scat_Cromer_Mann_b2
_atom_type_scat_Cromer_Mann_a3
_atom_type_scat_Cromer_Mann_b3
_atom_type_scat_Cromer_Mann_a4
_atom_type_scat_Cromer_Mann_b4
_atom_type_scat_Cromer_Mann_c
_atom_type_scat_source
C 0.0181 0.0091 2.3100 20.8439 1.0200 10.2075 1.5886 0.5687 0.8650 51.6512 0.2156 'International Tables Vol C 4.2.6.8 and 6.1.1.4'
H 0.0000 0.0000 0.4930 10.5109 0.3229 26.1257 0.1402 3.1424 0.0408 57.7998 0.0030 'International Tables Vol C 4.2.6.8 and 6.1.1.4'
N 0.0311 0.0180 12.2126 0.0057 3.1322 9.8933 2.0125 28.9975 1.1663 0.5826 -11.5290 'International Tables Vol C 4.2.6.8 and 6.1.1.4'
O 0.0492 0.0322 3.0485 13.2771 2.2868 5.7011 1.5463 0.3239 0.8670 32.9089 0.2508 'International Tables Vol C 4.2.6.8 and 6.1.1.4'

loop_
_geom_angle_atom_site_label_1
_geom_angle_site_symmetry_1
_geom_angle_atom_site_label_2
_geom_angle_site_symmetry_2
_geom_angle_atom_site_label_3
_geom_angle_site_symmetry_3
_geom_angle
_geom_angle_publ_flag
C2 . O1 . C18 . 110.81(12) yes
C3 8_555 C2 . O1 . 106.84(9) yes
C3 8_555 C2 . C3 . 111.33(14) yes
O1 . C2 . C3 . 106.84(9) yes
C3 8_555 C2 . C4 . 114.23(8) yes
O1 . C2 . C4 . 102.41(12) yes
C3 . C2 . C4 . 114.23(8) yes
C2 . C3 . H31 . 108.7 no
C2 . C3 . H33 . 111.1 no
H31 . C3 . H33 . 108.5 no
C2 . C3 . H32 . 109.4 no
H31 . C3 . H32 . 108.3 no
H33 . C3 . H32 . 110.6 no
C2 . C4 . C5 . 128.57(15) yes
C2 . C4 . C17 . 108.32(13) yes
C5 . C4 . C17 . 123.11(14) yes
C4 . C5 . C6 . 128.02(16) yes
C4 . C5 . H51 . 114.6 no
C6 . C5 . H51 . 117.4 no
C5 . C6 . C7 . 124.21(16) yes
C5 . C6 . H61 . 119.3 no
C7 . C6 . H61 . 116.5 no
C6 . C7 . C8 . 122.11(15) yes
C6 . C7 . C14 . 117.74(15) yes
C8 . C7 . C14 . 120.15(15) yes
C7 . C8 . C9 . 120.43(15) yes
C7 . C8 . H81 . 122.4 no
C9 . C8 . H81 . 117.1 no
C8 . C9 . O10 . 115.24(14) yes
C8 . C9 . C12 . 120.04(16) yes
O10 . C9 . C12 . 124.72(15) yes
C9 . O10 . C11 . 118.11(13) yes
O10 . C11 . H112 8_555 109.8 no
O10 . C11 . H113 . 106.2 no
H112 8_555 C11 . H113 . 109.9 no
O10 . C11 . H112 . 109.8 no
H112 8_555 C11 . H112 . 111.2 no
H113 . C11 . H112 . 109.9 no
C9 . C12 . C13 . 119.04(16) yes
C9 . C12 . H121 . 120.8 no
C13 . C12 . H121 . 120.2 no
C12 . C13 . C14 . 121.55(16) yes
C12 . C13 . O15 . 114.71(14) yes
C14 . C13 . O15 . 123.74(15) yes
C7 . C14 . C13 . 118.79(15) yes
C7 . C14 . H141 . 120.8 no
C13 . C14 . H141 . 120.4 no
C13 . O15 . C16 . 117.50(14) yes
H163 8_555 C16 . O15 . 109.2 no
H163 8_555 C16 . H162 . 110.7 no
O15 . C16 . H162 . 106.8 no
H163 8_555 C16 . H163 . 110.2 no
O15 . C16 . H163 . 109.2 no
H162 . C16 . H163 . 110.7 no
C4 . C17 . C18 . 109.40(13) yes
C4 . C17 . C24 . 123.83(14) yes
C18 . C17 . C24 . 126.77(15) yes
C17 . C18 . O1 . 109.07(13) yes
C17 . C18 . C19 . 129.50(15) yes
O1 . C18 . C19 . 121.43(14) yes
C18 . C19 . C20 . 120.81(15) yes
C18 . C19 . C22 . 122.36(14) yes
C20 . C19 . C22 . 116.82(15) yes
C19 . C20 . N21 . 177.5(2) yes
C19 . C22 . N23 . 177.09(19) yes
C17 . C24 . N25 . 174.86(17) yes

loop_
_geom_bond_atom_site_label_1
_geom_bond_site_symmetry_1
_geom_bond_atom_site_label_2
_geom_bond_site_symmetry_2
_geom_bond_distance
_geom_bond_publ_flag
O1 . C2 . 1.4837(19) yes
O1 . C18 . 1.330(2) yes
C2 . C3 8_555 1.5216(15) yes
C2 . C3 . 1.5216(15) yes
C2 . C4 . 1.512(2) yes
C3 . H31 . 0.987 no
C3 . H33 . 0.966 no
C3 . H32 . 0.958 no
C4 . C5 . 1.433(2) yes
C4 . C17 . 1.361(2) yes
C5 . C6 . 1.342(2) yes
C5 . H51 . 0.960 no
C6 . C7 . 1.469(2) yes
C6 . H61 . 0.965 no
C7 . C8 . 1.392(2) yes
C7 . C14 . 1.399(2) yes
C8 . C9 . 1.396(2) yes
C8 . H81 . 0.947 no
C9 . O10 . 1.360(2) yes
C9 . C12 . 1.387(2) yes
O10 . C11 . 1.433(2) yes
C11 . H112 8_555 0.968 no
C11 . H113 . 0.962 no
C11 . H112 . 0.968 no
C12 . C13 . 1.402(2) yes
C12 . H121 . 0.947 no
C13 . C14 . 1.388(2) yes
C13 . O15 . 1.359(2) yes
C14 . H141 . 0.941 no
O15 . C16 . 1.430(2) yes
C16 . H163 8_555 0.987 no
C16 . H162 . 0.976 no
C16 . H163 . 0.987 no
C17 . C18 . 1.448(2) yes
C17 . C24 . 1.427(2) yes
C18 . C19 . 1.365(2) yes
C19 . C20 . 1.426(2) yes
C19 . C22 . 1.426(2) yes
C20 . N21 . 1.146(2) yes
C22 . N23 . 1.147(2) yes
C24 . N25 . 1.140(2) yes

loop_
_geom_hbond_atom_site_label_D
_geom_hbond_site_symmetry_D
_geom_hbond_atom_site_label_H
_geom_hbond_site_symmetry_H
_geom_hbond_atom_site_label_A
_geom_hbond_site_symmetry_A
_geom_hbond_angle_DHA
_geom_hbond_distance_DH
_geom_hbond_distance_HA
_geom_hbond_distance_DA
_geom_hbond_publ_flag
C14 . H141 . N21 4_456 158.32(6) 0.941 2.579 3.4704(16) yes
C12 . H121 . N25 4_455 178.35(5) 0.947 2.579 3.5253(16) yes
